data_4125941
loop_
_publ_author_name
'Ren, Shi-Chao'
'Zhang, Feng-Lian'
'Qi, Jing'
'Huang, Yun-Shuai'
'Xu, Ai-Qing'
'Yan, Hong-Yi'
'Wang, Yi-Feng'

_publ_section_title
;
 Radical Borylation/Cyclization Cascade of 1,6-Enynes for the Synthesis of
 Boron-Handled Hetero- and Carbocycles.
;
_journal_issue 17
_journal_name_full 'Journal of the American Chemical Society'
_journal_page_first 6050
_journal_page_last 6053
_journal_paper_doi 10.1021/jacs.7b01889
_journal_volume 139
_journal_year 2017
_chemical_formula_sum 'C24 H30 B N3 O2 S'
_chemical_formula_weight 435.38
_space_group_crystal_system monoclinic
_space_group_IT_number 15
_space_group_name_Hall '-C 2yc'
_space_group_name_H-M_alt 'C 1 2/c 1'
_symmetry_space_group_name_Hall '-C 2yc'
_symmetry_space_group_name_H-M 'C 1 2/c 1'
_atom_sites_solution_hydrogens mixed
_cell_angle_alpha 90
_cell_angle_beta 105.851(2)
_cell_angle_gamma 90
_cell_formula_units_Z 8
_cell_length_a 14.0382(4)
_cell_length_b 18.4396(6)
_cell_length_c 22.5599(7)
_cell_measurement_reflns_used 6912
_cell_measurement_temperature 103.(2)
_cell_measurement_theta_max 66.2900
_cell_measurement_theta_min 4.0576
_cell_volume 5617.8(3)
_computing_cell_refinement 'SAINT V8.37A (Bruker AXS Inc., 2015)'
_computing_data_collection 'APEX3 (Bruker AXS Inc., 2015)'
_computing_data_reduction 'SAINT V8.37A (Bruker AXS Inc., 2015)'
_computing_molecular_graphics 'XP (Bruker AXS Inc., 2015)'
_computing_publication_material 'APEX3 (Bruker AXS Inc., 2015)'
_computing_structure_refinement 'SHELXL-2014/7 (Sheldrick, 2014)'
_computing_structure_solution 'XT, VERSION 2014/5'
_diffrn_ambient_temperature 103.(2)
_diffrn_detector_area_resol_mean 8.3333
_diffrn_measured_fraction_theta_full 0.992
_diffrn_measured_fraction_theta_max 0.992
_diffrn_measurement_device_type 'CCD area detector'
_diffrn_measurement_method 'phi and omega scans'
_diffrn_radiation_monochromator 'Multilayer Mirror'
_diffrn_radiation_type CuK\a
_diffrn_radiation_wavelength 1.54178
_diffrn_reflns_av_R_equivalents 0.0787
_diffrn_reflns_av_unetI/netI 0.0806
_diffrn_reflns_limit_h_max 16
_diffrn_reflns_limit_h_min -16
_diffrn_reflns_limit_k_max 21
_diffrn_reflns_limit_k_min -21
_diffrn_reflns_limit_l_max 26
_diffrn_reflns_limit_l_min -23
_diffrn_reflns_number 19942
_diffrn_reflns_theta_full 66.86
_diffrn_reflns_theta_max 66.86
_diffrn_reflns_theta_min 4.06
_diffrn_source 'Incoatec Microfocus Source'
_diffrn_source_type 'Bruker Kappa Duo APEX2'
_exptl_absorpt_coefficient_mu 1.184
_exptl_absorpt_correction_T_max 0.93
_exptl_absorpt_correction_T_min 0.57
_exptl_absorpt_correction_type multi-scan
_exptl_absorpt_process_details
;
SADABS-2014/5 - Bruker AXS area detector scaling and absorption correction
;
_exptl_crystal_colour colourless
_exptl_crystal_density_diffrn 1.030
_exptl_crystal_density_method 'not measured'
_exptl_crystal_description plate
_exptl_crystal_F_000 1856
_exptl_crystal_size_max 0.420
_exptl_crystal_size_mid 0.400
_exptl_crystal_size_min 0.060
_refine_diff_density_max 0.357
_refine_diff_density_min -0.461
_refine_ls_extinction_coef 0.00043(8)
_refine_ls_extinction_method 'SHELXL-2014/7 (Sheldrick 2014'
_refine_ls_goodness_of_fit_ref 1.001
_refine_ls_hydrogen_treatment mixed
_refine_ls_matrix_type full
_refine_ls_number_parameters 343
_refine_ls_number_reflns 4955
_refine_ls_number_restraints 302
_refine_ls_restrained_S_all 0.975
_refine_ls_R_factor_all 0.0774
_refine_ls_R_factor_gt 0.0632
_refine_ls_shift/su_max 0.001
_refine_ls_shift/su_mean 0.000
_refine_ls_structure_factor_coef Fsqd
_refine_ls_weighting_details 'w=1/[\s^2^(Fo^2^)+(0.1140P)^2^] where P=(Fo^2^+2Fc^2^)/3'
_refine_ls_weighting_scheme calc
_refine_ls_wR_factor_gt 0.1669
_refine_ls_wR_factor_ref 0.1779
_reflns_number_gt 3751
_reflns_number_total 4955
_reflns_threshold_expression 'I > 2\s(I)'
_cod_data_source_file 3a.cif
_cod_data_source_block chiba407s_sqd
_cod_depositor_comments
;
The following automatic conversions were performed:

'_exptl_absorpt_correction_type' value 'Multi-Scan' changed to
'multi-scan' according to
/home/data/users/saulius/crontab/automatic-downloads/rss-feeds/ACS/lib/dictionaries/cif_core.dic
dictionary named 'cif_core.dic' version 2.4.2 from 2011-04-26.

Automatic conversion script
Id: cif_fix_values 4973 2017-02-22 13:04:09Z antanas 

 Adding full bibliography for 4125939--4125941.cif.
;
_cod_database_code 4125941

loop_
_space_group_symop_operation_xyz
'x, y, z'
'-x, y, -z+1/2'
'x+1/2, y+1/2, z'
'-x+1/2, y+1/2, -z+1/2'
'-x, -y, -z'
'x, -y, z-1/2'
'-x+1/2, -y+1/2, -z'
'x+1/2, -y+1/2, z-1/2'

loop_
_atom_site_type_symbol
_atom_site_label
_atom_site_fract_x
_atom_site_fract_y
_atom_site_fract_z
_atom_site_U_iso_or_equiv
_atom_site_adp_type
_atom_site_calc_flag
_atom_site_refinement_flags_adp
_atom_site_refinement_flags_occupancy
_atom_site_refinement_flags_posn
_atom_site_occupancy
_atom_site_disorder_assembly
_atom_site_disorder_group
B B1 0.5904(2) 0.36942(16) 0.62887(13) 0.0285(6) Uani d . . D 1.0 . .
H H2B 0.608(2) 0.3492(15) 0.6823(11) 0.043 Uiso d U . D 1.0 . .
H H1B 0.6707(19) 0.3552(16) 0.6170(13) 0.043 Uiso d U . D 1.0 . .
C C1 0.50298(16) 0.31921(12) 0.58822(10) 0.0224(5) Uani d . . . 1.0 . .
C C2 0.5165(2) 0.35809(15) 0.48473(12) 0.0356(6) Uani d . . . 1.0 . .
H H2A 0.4756 0.401 0.4703 0.053 Uiso calc U . R 1.0 . .
H H2D 0.5188 0.328 0.4493 0.053 Uiso calc U . R 1.0 . .
H H2C 0.5838 0.3733 0.5067 0.053 Uiso calc U . R 1.0 . .
C C3 0.39533(17) 0.26907(13) 0.50584(11) 0.0266(5) Uani d . . . 1.0 . .
H H3 0.3612 0.2585 0.4642 0.032 Uiso calc U . R 1.0 . .
C C4 0.37667(17) 0.24094(13) 0.55639(11) 0.0268(5) Uani d . . . 1.0 . .
H H4 0.327 0.2063 0.5575 0.032 Uiso calc U . R 1.0 . .
C C5 0.44658(18) 0.25528(14) 0.67034(11) 0.0292(6) Uani d . . . 1.0 . .
H H5A 0.4538 0.2028 0.677 0.044 Uiso calc U . R 1.0 . .
H H5B 0.385 0.2716 0.6786 0.044 Uiso calc U . R 1.0 . .
H H5C 0.5029 0.2802 0.6982 0.044 Uiso calc U . R 1.0 . .
C C6 0.56297(16) 0.45597(13) 0.62301(10) 0.0239(5) Uani d . . . 1.0 . .
H H6 0.5405 0.469 0.5783 0.029 Uiso calc U . R 1.0 . .
C C7 0.48175(16) 0.47948(13) 0.65384(10) 0.0234(5) Uani d . . . 1.0 . .
H H7 0.5032 0.461 0.6971 0.028 Uiso calc U . R 1.0 . .
C C8 0.38016(16) 0.44732(13) 0.62520(11) 0.0256(5) Uani d . . . 1.0 . .
C C9 0.33693(18) 0.45029(15) 0.56187(11) 0.0318(6) Uani d . . . 1.0 . .
H H9 0.3734 0.4695 0.5356 0.038 Uiso calc U . R 1.0 . .
C C10 0.24039(19) 0.42526(16) 0.53658(13) 0.0392(7) Uani d . . . 1.0 . .
H H10 0.2114 0.4276 0.4933 0.047 Uiso calc U . R 1.0 . .
C C11 0.18704(18) 0.39717(16) 0.57441(14) 0.0408(7) Uani d . . . 1.0 . .
H H11 0.1213 0.3803 0.5573 0.049 Uiso calc U . R 1.0 . .
C C12 0.22962(19) 0.39363(15) 0.63724(15) 0.0396(7) Uani d . . . 1.0 . .
H H12 0.1932 0.3741 0.6633 0.048 Uiso calc U . R 1.0 . .
C C13 0.32545(17) 0.41849(13) 0.66238(12) 0.0287(5) Uani d . . . 1.0 . .
H H13 0.3541 0.4158 0.7057 0.034 Uiso calc U . R 1.0 . .
C C14 0.47516(18) 0.56158(13) 0.65838(10) 0.0267(5) Uani d . . . 1.0 . .
C C15 0.3934(2) 0.60039(15) 0.64258(12) 0.0346(6) Uani d . . . 1.0 . .
H H15A 0.3964 0.6515 0.6483 0.042 Uiso calc U . R 1.0 . .
H H15B 0.3315 0.5773 0.6255 0.042 Uiso calc U . R 1.0 . .
C C16 0.57373(18) 0.59842(14) 0.68556(11) 0.0313(6) Uani d . . . 1.0 . .
H H16A 0.565 0.6517 0.6836 0.038 Uiso calc U . R 1.0 . .
H H16B 0.6002 0.5843 0.7293 0.038 Uiso calc U . R 1.0 . .
C C17 0.65903(17) 0.49644(13) 0.65227(10) 0.0255(5) Uani d . . . 1.0 . .
H H17A 0.6853 0.4806 0.6956 0.031 Uiso calc U . R 1.0 . .
H H17B 0.7087 0.484 0.6301 0.031 Uiso calc U . R 1.0 . .
C C18 0.8060(13) 0.6178(9) 0.7384(3) 0.027(2) Uani d U P D 0.54(3) A 1
C C19 0.8701(12) 0.5585(8) 0.7518(6) 0.039(2) Uani d U P . 0.54(3) A 1
H H19 0.8783 0.5277 0.7198 0.047 Uiso calc U P R 0.54(3) A 1
C C20 0.9212(10) 0.5455(8) 0.8121(7) 0.044(2) Uani d U P . 0.54(3) A 1
H H20 0.9643 0.5048 0.8213 0.052 Uiso calc U P R 0.54(3) A 1
C C21 0.9119(9) 0.5897(10) 0.8598(5) 0.037(2) Uani d U P . 0.54(3) A 1
C C22 0.8496(10) 0.6505(10) 0.8450(5) 0.036(2) Uani d U P . 0.54(3) A 1
H H22 0.8441 0.6826 0.8768 0.044 Uiso calc U P R 0.54(3) A 1
C C23 0.7954(13) 0.6645(8) 0.7840(5) 0.033(2) Uani d U P . 0.54(3) A 1
H H23 0.7524 0.7052 0.7742 0.04 Uiso calc U P R 0.54(3) A 1
C C24 0.9682(10) 0.5764(11) 0.9257(5) 0.056(3) Uani d U P . 0.54(3) A 1
H H24A 0.9795 0.6226 0.948 0.085 Uiso calc U P R 0.54(3) A 1
H H24B 1.0321 0.5539 0.9272 0.085 Uiso calc U P R 0.54(3) A 1
H H24C 0.93 0.544 0.9449 0.085 Uiso calc U P R 0.54(3) A 1
C C18A 0.8133(14) 0.6214(10) 0.7381(4) 0.030(3) Uani d U P DG 0.46(3) A 2
C C19A 0.8704(13) 0.5613(9) 0.7622(6) 0.040(3) Uani d U P G 0.46(3) A 2
H H19A 0.8806 0.524 0.7355 0.048 Uiso calc U P R 0.46(3) A 2
C C20A 0.9127(12) 0.5556(8) 0.8254(7) 0.042(3) Uani d U P G 0.46(3) A 2
H H20A 0.9517 0.5145 0.8418 0.05 Uiso calc U P R 0.46(3) A 2
C C21A 0.8977(13) 0.6101(9) 0.8645(4) 0.038(3) Uani d U P G 0.46(3) A 2
C C22A 0.8406(12) 0.6702(9) 0.8404(5) 0.037(3) Uani d U P G 0.46(3) A 2
H H22A 0.8304 0.7075 0.8671 0.044 Uiso calc U P R 0.46(3) A 2
C C23A 0.7983(12) 0.6759(9) 0.7772(6) 0.030(3) Uani d U P G 0.46(3) A 2
H H23A 0.7592 0.717 0.7608 0.036 Uiso calc U P R 0.46(3) A 2
C C24A 0.9421(19) 0.5985(11) 0.9346(8) 0.067(5) Uani d U P . 0.46(3) A 2
H H24D 1.0111 0.5828 0.9427 0.101 Uiso calc U P R 0.46(3) A 2
H H24E 0.9039 0.5613 0.9491 0.101 Uiso calc U P R 0.46(3) A 2
H H24F 0.9393 0.6442 0.9563 0.101 Uiso calc U P R 0.46(3) A 2
N N1 0.47390(14) 0.31638(11) 0.52615(9) 0.0252(5) Uani d . . . 1.0 . .
N N2 0.44368(13) 0.27205(10) 0.60654(8) 0.0220(4) Uani d . . . 1.0 . .
N N3 0.64384(14) 0.57665(11) 0.65046(9) 0.0263(5) Uani d . . . 1.0 . .
O O1 0.80038(14) 0.59738(10) 0.62344(8) 0.0395(5) Uani d . . . 1.0 . .
O O2 0.70742(14) 0.70109(10) 0.65013(8) 0.0398(5) Uani d . . . 1.0 . .
S S1 0.74191(5) 0.62734(3) 0.66064(3) 0.0302(2) Uani d . . D 1.0 . .

loop_
_atom_site_aniso_label
_atom_site_aniso_U_11
_atom_site_aniso_U_22
_atom_site_aniso_U_33
_atom_site_aniso_U_12
_atom_site_aniso_U_13
_atom_site_aniso_U_23
B1 0.0191(12) 0.0321(15) 0.0299(15) -0.0065(11) -0.0009(11) 0.0027(12)
C1 0.0173(10) 0.0255(12) 0.0238(12) -0.0008(9) 0.0049(9) 0.0030(9)
C2 0.0389(14) 0.0423(15) 0.0291(14) -0.0069(12) 0.0152(12) 0.0095(11)
C3 0.0265(12) 0.0293(13) 0.0219(12) -0.0060(10) 0.0032(10) -0.0009(10)
C4 0.0248(12) 0.0278(13) 0.0250(12) -0.0083(10) 0.0021(10) 0.0000(10)
C5 0.0281(12) 0.0381(14) 0.0216(12) -0.0060(10) 0.0072(10) 0.0028(10)
C6 0.0198(11) 0.0336(13) 0.0165(11) -0.0079(9) 0.0015(9) 0.0025(9)
C7 0.0187(11) 0.0344(13) 0.0149(11) -0.0064(9) 0.0010(9) 0.0025(9)
C8 0.0187(11) 0.0294(13) 0.0274(12) -0.0024(9) 0.0043(9) -0.0033(10)
C9 0.0221(12) 0.0430(15) 0.0264(13) 0.0005(10) -0.0002(10) -0.0041(11)
C10 0.0219(12) 0.0537(17) 0.0351(15) 0.0027(12) -0.0040(11) -0.0175(13)
C11 0.0169(12) 0.0459(16) 0.0549(18) -0.0020(11) 0.0018(12) -0.0220(14)
C12 0.0221(12) 0.0398(15) 0.0612(19) -0.0074(11) 0.0186(13) -0.0107(13)
C13 0.0213(11) 0.0328(13) 0.0318(13) -0.0040(10) 0.0071(10) -0.0030(11)
C14 0.0277(12) 0.0362(14) 0.0172(11) -0.0069(10) 0.0080(9) -0.0028(10)
C15 0.0349(14) 0.0382(15) 0.0343(14) -0.0050(11) 0.0156(11) -0.0050(11)
C16 0.0300(13) 0.0395(15) 0.0261(13) -0.0111(11) 0.0105(10) -0.0052(11)
C17 0.0223(11) 0.0312(13) 0.0221(11) -0.0090(9) 0.0044(9) 0.0024(10)
C18 0.023(4) 0.039(4) 0.021(3) -0.021(3) 0.006(3) 0.002(3)
C19 0.034(4) 0.049(4) 0.030(3) -0.016(3) 0.000(3) -0.003(3)
C20 0.041(4) 0.054(4) 0.031(4) -0.012(3) 0.000(3) -0.002(3)
C21 0.033(3) 0.044(6) 0.032(3) -0.023(3) 0.003(2) -0.001(3)
C22 0.038(4) 0.045(5) 0.025(3) -0.021(4) 0.006(3) -0.005(3)
C23 0.037(4) 0.040(4) 0.025(3) -0.023(3) 0.012(3) -0.003(3)
C24 0.048(5) 0.088(9) 0.027(3) -0.024(4) -0.002(3) -0.001(4)
C18A 0.021(5) 0.036(4) 0.029(4) -0.016(4) 0.000(3) 0.001(3)
C19A 0.039(5) 0.039(4) 0.035(5) -0.006(4) -0.003(4) -0.005(3)
C20A 0.041(5) 0.040(5) 0.033(5) -0.010(3) -0.011(4) 0.002(4)
C21A 0.040(5) 0.033(6) 0.030(3) -0.020(4) -0.009(3) -0.003(3)
C22A 0.037(4) 0.037(5) 0.033(4) -0.018(4) 0.003(3) 0.001(3)
C23A 0.025(4) 0.035(5) 0.027(4) -0.018(4) 0.003(3) 0.000(3)
C24A 0.073(10) 0.071(8) 0.036(5) -0.029(6) -0.022(5) 0.008(4)
N1 0.0219(10) 0.0303(11) 0.0228(10) -0.0039(8) 0.0048(8) 0.0049(8)
N2 0.0183(9) 0.0272(10) 0.0187(9) -0.0058(8) 0.0019(7) 0.0015(8)
N3 0.0239(10) 0.0344(11) 0.0207(10) -0.0112(8) 0.0064(8) -0.0009(8)
O1 0.0427(11) 0.0523(12) 0.0298(10) -0.0254(9) 0.0205(8) -0.0081(8)
O2 0.0451(11) 0.0340(10) 0.0360(10) -0.0141(8) 0.0039(9) 0.0076(8)
S1 0.0326(4) 0.0373(4) 0.0209(3) -0.0180(3) 0.0078(2) 0.0004(2)

loop_
_atom_type_symbol
_atom_type_description
_atom_type_scat_dispersion_real
_atom_type_scat_dispersion_imag
_atom_type_scat_source
C C 0.0181 0.0091 'International Tables Vol C Tables 4.2.6.8 and 6.1.1.4'
H H 0.0000 0.0000 'International Tables Vol C Tables 4.2.6.8 and 6.1.1.4'
B B 0.0090 0.0039 'International Tables Vol C Tables 4.2.6.8 and 6.1.1.4'
N N 0.0311 0.0180 'International Tables Vol C Tables 4.2.6.8 and 6.1.1.4'
O O 0.0492 0.0322 'International Tables Vol C Tables 4.2.6.8 and 6.1.1.4'
S S 0.3331 0.5567 'International Tables Vol C Tables 4.2.6.8 and 6.1.1.4'

loop_
_geom_angle_atom_site_label_1
_geom_angle_atom_site_label_2
_geom_angle_atom_site_label_3
_geom_angle
C1 B1 C6 112.87(19)
N2 C1 N1 104.89(19)
N2 C1 B1 129.6(2)
N1 C1 B1 125.6(2)
C4 C3 N1 106.6(2)
C3 C4 N2 106.7(2)
C17 C6 C7 109.91(19)
C17 C6 B1 106.33(19)
C7 C6 B1 114.93(19)
C8 C7 C14 110.50(19)
C8 C7 C6 114.88(18)
C14 C7 C6 111.96(18)
C13 C8 C9 118.5(2)
C13 C8 C7 120.2(2)
C9 C8 C7 121.2(2)
C8 C9 C10 120.5(3)
C11 C10 C9 120.1(3)
C10 C11 C12 119.7(2)
C11 C12 C13 120.2(3)
C12 C13 C8 120.9(2)
C15 C14 C16 119.9(2)
C15 C14 C7 126.0(2)
C16 C14 C7 114.1(2)
N3 C16 C14 109.29(19)
N3 C17 C6 111.72(19)
C23 C18 C19 121.5(6)
C23 C18 S1 123.6(9)
C19 C18 S1 114.9(9)
C20 C19 C18 118.8(7)
C19 C20 C21 122.1(7)
C20 C21 C22 118.1(6)
C20 C21 C24 122.5(9)
C22 C21 C24 119.4(8)
C23 C22 C21 121.0(7)
C18 C23 C22 118.4(7)
C19A C18A C23A 120.0
C19A C18A S1 123.2(9)
C23A C18A S1 116.2(9)
C18A C19A C20A 120.0
C21A C20A C19A 120.0
C20A C21A C22A 120.0
C20A C21A C24A 117.4(7)
C22A C21A C24A 122.5(7)
C23A C22A C21A 120.0
C22A C23A C18A 120.0
C1 N1 C3 110.87(19)
C1 N1 C2 125.7(2)
C3 N1 C2 123.4(2)
C1 N2 C4 110.90(19)
C1 N2 C5 125.91(19)
C4 N2 C5 123.19(19)
C16 N3 C17 111.44(18)
C16 N3 S1 115.47(16)
C17 N3 S1 117.12(16)
O1 S1 O2 119.15(12)
O1 S1 N3 107.06(10)
O2 S1 N3 106.58(11)
O1 S1 C18 109.2(5)
O2 S1 C18 108.5(5)
N3 S1 C18 105.5(7)
O1 S1 C18A 107.2(6)
O2 S1 C18A 107.2(6)
N3 S1 C18A 109.5(7)

loop_
_geom_bond_atom_site_label_1
_geom_bond_atom_site_label_2
_geom_bond_distance
B1 C1 1.609(3)
B1 C6 1.639(4)
C1 N2 1.345(3)
C1 N1 1.348(3)
C2 N1 1.459(3)
C3 C4 1.342(3)
C3 N1 1.383(3)
C4 N2 1.383(3)
C5 N2 1.462(3)
C6 C17 1.525(3)
C6 C7 1.551(3)
C7 C8 1.516(3)
C7 C14 1.522(3)
C8 C13 1.389(3)
C8 C9 1.392(3)
C9 C10 1.397(3)
C10 C11 1.381(4)
C11 C12 1.381(4)
C12 C13 1.387(3)
C14 C15 1.316(4)
C14 C16 1.513(3)
C16 N3 1.477(3)
C17 N3 1.493(3)
C18 C23 1.379(8)
C18 C19 1.396(9)
C18 S1 1.749(7)
C19 C20 1.374(10)
C20 C21 1.384(11)
C21 C22 1.405(11)
C21 C24 1.501(12)
C22 C23 1.404(10)
C18A C19A 1.39
C18A C23A 1.39
C18A S1 1.765(8)
C19A C20A 1.39
C20A C21A 1.39
C21A C22A 1.39
C21A C24A 1.548(14)
C22A C23A 1.39
N3 S1 1.6276(19)
O1 S1 1.435(2)
O2 S1 1.441(2)
